data_2019738
loop_
_publ_author_name
'Pourayoubi, Mehrdad'
'Abrishami, Mozhgan'
'Eigner, V\'aclav'
'Ne\<cas, Marek'
'Du\<sek, Michal'
'Delavar, Mahmoud'

_publ_section_title
;
 Two new thiophosphoramide structures:
 <i>N</i>,<i>N</i>',<i>N</i>''-tricyclohexylphosphorothioic triamide and
 <i>O</i>,<i>O</i>'-diethyl (2-phenylhydrazin-1-yl)thiophosphonate
;
_journal_issue 12
_journal_name_full 'Acta Crystallographica Section C'
_journal_page_first
;
;
_journal_paper_doi 10.1107/S2053229614022608
_journal_volume 70
_journal_year 2014
_chemical_formula_iupac 'C18 H36 N3 P1 S1'
_chemical_formula_moiety 'C18 H36 N3 P1 S1'
_chemical_formula_sum 'C18 H36 N3 P S'
_chemical_formula_weight 357.5
_chemical_name_systematic
;
<i>N</i>,<i>N</i>',<i>N</i>''-Tricyclohexylphosphorothioic triamide
;
_space_group_IT_number 62
_symmetry_cell_setting orthorhombic
_symmetry_space_group_name_Hall '-P 2ac 2n'
_symmetry_space_group_name_H-M 'P n m a'
_cell_angle_alpha 90
_cell_angle_beta 90
_cell_angle_gamma 90
_cell_formula_units_Z 4
_cell_length_a 9.0897(7)
_cell_length_b 18.6342(15)
_cell_length_c 12.2598(8)
_cell_measurement_reflns_used 7402
_cell_measurement_temperature 120(2)
_cell_measurement_theta_max 33.0
_cell_measurement_theta_min 3.1
_cell_volume 2076.6(3)
_computing_cell_refinement
;
<i>CrystalClear-SM Expert</i> (Rigaku, 2011)
;
_computing_data_collection
;
<i>CrystalClear-SM Expert</i> (Rigaku, 2011)
;
_computing_data_reduction
;
<i>CrystalClear-SM Expert</i> (Rigaku, 2011)
;
_computing_molecular_graphics
;
DIAMOND (Brandenburg & Putz, 2005) and Mercury (Macrae <i>et al.</i>,
2008)
;
_computing_publication_material
;
enCIFer (Allen <i>et al.</i>, 2004)
;
_computing_structure_refinement
;
<i>JANA2006</i> (Pet\<r\'i\<cek <i>et al.</i>, 2014)
;
_computing_structure_solution
;
SUPERFLIP (Palatinus & Chapuis, 2007)
;
_diffrn_ambient_temperature 120(2)
_diffrn_detector_area_resol_mean 28.5714
_diffrn_measured_fraction_theta_full 0.98
_diffrn_measured_fraction_theta_max 0.93
_diffrn_measurement_device
;
AFC11 (Right): Eulerian 3 circle
;
_diffrn_measurement_device_type
;
Rigaku Saturn724+ (2x2 bin mode)
;
_diffrn_measurement_method 'profile data from \w-scans'
_diffrn_radiation_monochromator Multilayer
_diffrn_radiation_source 'X-ray tube'
_diffrn_radiation_type 'Mo K\a'
_diffrn_radiation_wavelength 0.71073
_diffrn_reflns_av_R_equivalents 0.0327
_diffrn_reflns_limit_h_max 13
_diffrn_reflns_limit_h_min -11
_diffrn_reflns_limit_k_max 22
_diffrn_reflns_limit_k_min -28
_diffrn_reflns_limit_l_max 18
_diffrn_reflns_limit_l_min -14
_diffrn_reflns_number 18907
_diffrn_reflns_theta_full 31.55
_diffrn_reflns_theta_max 33.05
_diffrn_reflns_theta_min 3.68
_exptl_absorpt_coefficient_mu 0.237
_exptl_absorpt_correction_T_max 1.000
_exptl_absorpt_correction_T_min 0.852
_exptl_absorpt_correction_type multi-scan
_exptl_absorpt_process_details
;
(<i>CrystalClear-SM Expert</i>; Rigaku, 2011)
;
_exptl_crystal_colour colourless
_exptl_crystal_density_diffrn 1.1436
_exptl_crystal_density_method 'not measured'
_exptl_crystal_description prism
_exptl_crystal_F_000 784
_exptl_crystal_size_max 0.30
_exptl_crystal_size_mid 0.30
_exptl_crystal_size_min 0.25
_refine_diff_density_max 0.55
_refine_diff_density_min -0.43
_refine_ls_extinction_method none
_refine_ls_goodness_of_fit_ref 1.80
_refine_ls_hydrogen_treatment mixed
_refine_ls_number_constraints 71
_refine_ls_number_parameters 117
_refine_ls_number_reflns 3731
_refine_ls_number_restraints 0
_refine_ls_R_factor_all 0.0723
_refine_ls_R_factor_gt 0.0463
_refine_ls_shift/su_max 0.0088
_refine_ls_shift/su_mean 0.0014
_refine_ls_structure_factor_coef Fsqd
_refine_ls_weighting_details w=1/(\s^2^(I)+0.0016I^2^)
_refine_ls_weighting_scheme sigma
_refine_ls_wR_factor_gt 0.1134
_refine_ls_wR_factor_ref 0.1304
_reflns_number_gt 2645
_reflns_number_total 3731
_reflns_threshold_expression I>3\s(I)
_cod_data_source_file fg3325sup1.cif
_cod_data_source_block I
_cod_original_sg_symbol_Hall '-P -2xabc;-2yb;-2zac'
_cod_original_formula_sum 'C18 H36 N3 P1 S1'
_cod_database_code 2019738
_cod_database_fobs_code 2019738

loop_
_space_group_symop_id
_space_group_symop_operation_xyz
1 x,y,z
2 -x+1/2,-y,z+1/2
3 -x,y+1/2,-z
4 x+1/2,-y+1/2,-z+1/2
5 -x,-y,-z
6 x+1/2,y,-z+1/2
7 x,-y+1/2,z
8 -x+1/2,y+1/2,z+1/2

loop_
_atom_site_type_symbol
_atom_site_label
_atom_site_fract_x
_atom_site_fract_y
_atom_site_fract_z
_atom_site_U_iso_or_equiv
_atom_site_adp_type
_atom_site_calc_flag
_atom_site_occupancy
S S1 0.33232(5) 0.25 0.16559(3) 0.02611(13) Uani d 1
P P1 0.28701(5) 0.25 0.32344(3) 0.02042(12) Uani d 1
N N1 0.18573(12) 0.31698(5) 0.36876(9) 0.0237(3) Uani d 1
N N2 0.44140(15) 0.25 0.39081(11) 0.0241(4) Uani d 1
C C1 0.22644(13) 0.39240(6) 0.35451(9) 0.0225(3) Uani d 1
C C2 0.18747(15) 0.43367(6) 0.45813(9) 0.0274(3) Uani d 1
C C3 0.22659(15) 0.51299(7) 0.44892(10) 0.0325(4) Uani d 1
C C4 0.15119(15) 0.54697(7) 0.35078(9) 0.0292(4) Uani d 1
C C5 0.18861(15) 0.50655(7) 0.24629(9) 0.0318(4) Uani d 1
C C6 0.15165(15) 0.42683(7) 0.25592(9) 0.0284(3) Uani d 1
C C7 0.45003(18) 0.25 0.51050(13) 0.0225(4) Uani d 1
C C8 0.52771(14) 0.18277(6) 0.55299(10) 0.0271(3) Uani d 1
C C9 0.52988(17) 0.18259(7) 0.67752(10) 0.0333(4) Uani d 1
C C10 0.6036(2) 0.25 0.72171(15) 0.0384(6) Uani d 1
H H1c1 0.330439 0.394388 0.341198 0.027 Uiso d 1
H H1c2 0.238569 0.413025 0.519055 0.0329 Uiso d 1
H H2c2 0.084163 0.428809 0.472615 0.0329 Uiso d 1
H H1c3 0.196723 0.537484 0.514157 0.039 Uiso d 1
H H2c3 0.33125 0.518065 0.441813 0.039 Uiso d 1
H H1c4 0.046593 0.546578 0.361602 0.0351 Uiso d 1
H H2c4 0.181937 0.596059 0.344025 0.0351 Uiso d 1
H H1c5 0.291455 0.512046 0.23056 0.0381 Uiso d 1
H H2c5 0.13499 0.526995 0.186402 0.0381 Uiso d 1
H H1c6 0.04702 0.421025 0.261866 0.0341 Uiso d 1
H H2c6 0.181793 0.402437 0.190668 0.0341 Uiso d 1
H H1c7 0.35082 0.25 0.537343 0.027 Uiso d 1
H H1c8 0.626796 0.181644 0.525932 0.0325 Uiso d 1
H H2c8 0.477115 0.140846 0.527223 0.0325 Uiso d 1
H H1c9 0.430918 0.179853 0.704562 0.04 Uiso d 1
H H2c9 0.581883 0.140994 0.702987 0.04 Uiso d 1
H H1c10 0.598415 0.25 0.799915 0.046 Uiso d 1
H H2c10 0.705673 0.25 0.70148 0.046 Uiso d 1
H H1n1 0.0966(19) 0.3104(8) 0.3684(12) 0.0285 Uiso d 1
H H1n2 0.516(3) 0.25 0.3542(16) 0.029 Uiso d 1

loop_
_atom_site_aniso_label
_atom_site_aniso_U_11
_atom_site_aniso_U_22
_atom_site_aniso_U_33
_atom_site_aniso_U_12
_atom_site_aniso_U_13
_atom_site_aniso_U_23
_atom_site_aniso_type_symbol
S1 0.0192(2) 0.0366(2) 0.0225(2) 0 -0.00033(14) 0 S
P1 0.0164(2) 0.0230(2) 0.0219(2) 0 -0.00019(14) 0 P
N1 0.0176(5) 0.0243(5) 0.0293(5) -0.0002(4) 0.0016(4) 0.0010(4) N
N2 0.0160(7) 0.0342(7) 0.0222(6) 0 0.0005(5) 0 N
C1 0.0196(6) 0.0234(5) 0.0246(5) -0.0001(4) 0.0014(4) 0.0008(4) C
C2 0.0319(7) 0.0288(6) 0.0215(5) 0.0049(5) -0.0024(5) 0.0008(5) C
C3 0.0369(8) 0.0289(6) 0.0318(6) 0.0044(5) -0.0071(5) -0.0053(5) C
C4 0.0313(7) 0.0257(6) 0.0306(6) 0.0032(5) 0.0012(5) -0.0002(5) C
C5 0.0400(8) 0.0284(6) 0.0268(6) 0.0056(5) 0.0066(5) 0.0054(5) C
C6 0.0354(7) 0.0281(6) 0.0217(5) 0.0032(5) -0.0013(5) -0.0013(4) C
C7 0.0191(8) 0.0273(8) 0.0212(7) 0 0.0000(6) 0 C
C8 0.0249(6) 0.0278(6) 0.0286(6) 0.0005(5) -0.0014(5) 0.0013(5) C
C9 0.0326(7) 0.0380(7) 0.0294(6) 0.0037(6) 0.0004(5) 0.0089(5) C
C10 0.0371(11) 0.0536(12) 0.0244(8) 0 -0.0054(8) 0 C

loop_
_atom_type_symbol
_atom_type_scat_dispersion_real
_atom_type_scat_dispersion_imag
_atom_type_scat_source
C 0.0033 0.0016 'International Tables Vol C tables 4.2.6.8 and 6.1.1.1'
H 0.0000 0.0000 'International Tables Vol C tables 4.2.6.8 and 6.1.1.1'
N 0.0061 0.0033 'International Tables Vol C tables 4.2.6.8 and 6.1.1.1'
P 0.1023 0.0942 'International Tables Vol C tables 4.2.6.8 and 6.1.1.1'
S 0.1246 0.1234 'International Tables Vol C tables 4.2.6.8 and 6.1.1.1'

loop_
_geom_angle_atom_site_label_1
_geom_angle_atom_site_label_2
_geom_angle_atom_site_label_3
_geom_angle_site_symmetry_1
_geom_angle_site_symmetry_3
_geom_angle
_geom_angle_publ_flag
S1 P1 N1 . . 116.50(4) y
S1 P1 N1 . 7_555 116.50(4) y
S1 P1 N2 . . 108.46(5) y
N1 P1 N1 . 7_555 98.51(6) y
N1 P1 N2 . . 108.09(5) y
N1 P1 N2 7_555 . 108.09(5) y
P1 N1 C1 . . 123.08(9) y
P1 N1 H1n1 . . 116.0(10) ?
C1 N1 H1n1 . . 113.1(10) ?
P1 N2 C7 . . 123.54(11) y
P1 N2 H1n2 . . 116.0(15) ?
C7 N2 H1n2 . . 120.5(15) ?
N1 C1 C2 . . 109.01(9) ?
N1 C1 C6 . . 112.65(10) ?
N1 C1 H1c1 . . 107.84 ?
C2 C1 C6 . . 110.09(10) ?
C2 C1 H1c1 . . 110.51 ?
C6 C1 H1c1 . . 106.71 ?
C1 C2 C3 . . 111.88(10) ?
C1 C2 H1c2 . . 109.47 ?
C1 C2 H2c2 . . 109.47 ?
C3 C2 H1c2 . . 109.47 ?
C3 C2 H2c2 . . 109.47 ?
H1c2 C2 H2c2 . . 106.95 ?
C2 C3 C4 . . 110.90(10) ?
C2 C3 H1c3 . . 109.47 ?
C2 C3 H2c3 . . 109.47 ?
C4 C3 H1c3 . . 109.47 ?
C4 C3 H2c3 . . 109.47 ?
H1c3 C3 H2c3 . . 108 ?
C3 C4 C5 . . 110.99(10) ?
C3 C4 H1c4 . . 109.47 ?
C3 C4 H2c4 . . 109.47 ?
C5 C4 H1c4 . . 109.47 ?
C5 C4 H2c4 . . 109.47 ?
H1c4 C4 H2c4 . . 107.91 ?
C4 C5 C6 . . 111.50(10) ?
C4 C5 H1c5 . . 109.47 ?
C4 C5 H2c5 . . 109.47 ?
C6 C5 H1c5 . . 109.47 ?
C6 C5 H2c5 . . 109.47 ?
H1c5 C5 H2c5 . . 107.37 ?
C1 C6 C5 . . 111.82(10) ?
C1 C6 H1c6 . . 109.47 ?
C1 C6 H2c6 . . 109.47 ?
C5 C6 H1c6 . . 109.47 ?
C5 C6 H2c6 . . 109.47 ?
H1c6 C6 H2c6 . . 107.02 ?
N2 C7 C8 . . 111.39(8) ?
N2 C7 C8 . 7_555 111.39(8) ?
N2 C7 H1c7 . . 106.99 ?
C8 C7 C8 . 7_555 109.99(12) ?
C8 C7 H1c7 . . 108.48 ?
C8 C7 H1c7 7_555 . 108.48 ?
C7 C8 C9 . . 110.38(10) ?
C7 C8 H1c8 . . 109.47 ?
C7 C8 H2c8 . . 109.47 ?
C9 C8 H1c8 . . 109.47 ?
C9 C8 H2c8 . . 109.47 ?
H1c8 C8 H2c8 . . 108.54 ?
C8 C9 C10 . . 111.06(11) ?
C8 C9 H1c9 . . 109.47 ?
C8 C9 H2c9 . . 109.47 ?
C10 C9 H1c9 . . 109.47 ?
C10 C9 H2c9 . . 109.47 ?
H1c9 C9 H2c9 . . 107.83 ?
C9 C10 C9 . 7_555 111.09(15) ?
C9 C10 H1c10 . . 109.47 ?
C9 C10 H2c10 . . 109.47 ?
C9 C10 H1c10 7_555 . 109.47 ?
C9 C10 H2c10 7_555 . 109.47 ?
H1c10 C10 H2c10 . . 107.81 ?

loop_
_geom_bond_atom_site_label_1
_geom_bond_atom_site_label_2
_geom_bond_site_symmetry_2
_geom_bond_distance
_geom_bond_publ_flag
S1 P1 . 1.9785(6) y
P1 N1 . 1.6475(11) y
P1 N1 7_555 1.6475(11) y
P1 N2 . 1.6284(15) y
N1 C1 . 1.4637(15) y
N1 H1n1 . 0.819(17) ?
N2 C7 . 1.470(2) y
N2 H1n2 . 0.81(2) ?
C1 C2 . 1.5267(16) ?
C1 C6 . 1.5280(16) ?
C1 H1c1 . 0.96 ?
C2 C3 . 1.5244(18) ?
C2 H1c2 . 0.96 ?
C2 H2c2 . 0.96 ?
C3 C4 . 1.5226(18) ?
C3 H1c3 . 0.96 ?
C3 H2c3 . 0.96 ?
C4 C5 . 1.5245(17) ?
C4 H1c4 . 0.96 ?
C4 H2c4 . 0.96 ?
C5 C6 . 1.5276(18) ?
C5 H1c5 . 0.96 ?
C5 H2c5 . 0.96 ?
C6 H1c6 . 0.96 ?
C6 H2c6 . 0.96 ?
C7 C8 . 1.5295(15) ?
C7 C8 7_555 1.5295(15) ?
C7 H1c7 . 0.96 ?
C8 C9 . 1.5269(17) ?
C8 H1c8 . 0.96 ?
C8 H2c8 . 0.96 ?
C9 C10 . 1.5235(18) ?
C9 H1c9 . 0.96 ?
C9 H2c9 . 0.96 ?
C10 H1c10 . 0.96 ?
C10 H2c10 . 0.96 ?

loop_
_geom_hbond_atom_site_label_D
_geom_hbond_atom_site_label_H
_geom_hbond_atom_site_label_A
_geom_hbond_site_symmetry_A
_geom_hbond_distance_DH
_geom_hbond_distance_HA
_geom_hbond_distance_DA
_geom_hbond_angle_DHA
_geom_hbond_publ_flag
N1 H1n1 S1 4_455 0.819(17) 2.67(2) 3.4720(12) 161.6(16) y
N2 H1n2 S1 4_555 0.81(3) 2.87(3) 3.6201(18) 151.3(19) y
